data_9016258
loop_
_publ_author_name
'Sakai, S.'
'Yoshiasa, A.'
'Sugiyama, K.'
'Miyawaki, R.'

_publ_section_title
;
 Crystal structure and chemistry of conichalcite, CaCu(AsO4)(OH)
;
_journal_name_full 'Journal of Mineralogical and Petrological Sciences'
_journal_page_first 125
_journal_page_last 131
_journal_paper_doi 10.2465/jmps.080430
_journal_volume 104
_journal_year 2009
_chemical_compound_source 'Gozaisho mine, Fukushima, Japan'
_chemical_formula_sum 'As Ca Cu0.87 H Mg0.13 O5'
_chemical_name_mineral Conichalcite
_space_group_IT_number 19
_symmetry_space_group_name_Hall 'P 2ac 2ab'
_symmetry_space_group_name_H-M 'P 21 21 21'
_cell_angle_alpha 90
_cell_angle_beta 90
_cell_angle_gamma 90
_cell_length_a 7.429
_cell_length_b 5.852
_cell_length_c 9.215
_cell_formula_units_Z 4
_cell_volume 400.618
_database_code_amcsd 0018381
_exptl_crystal_density_diffrn 4.219
_cod_original_formula_sum 'Ca (Cu.87 Mg.13) As O5 H'
_cod_database_code 9016258

loop_
_space_group_symop_operation_xyz
x,y,z
-x,1/2+y,1/2-z
1/2+x,1/2-y,-z
1/2-x,-y,1/2+z

loop_
_atom_site_label
_atom_site_fract_x
_atom_site_fract_y
_atom_site_fract_z
_atom_site_occupancy
_atom_site_U_iso_or_equiv
Ca 0.11690 0.27000 0.42530 1.00000 0.01230
Cu 0.00490 -0.00140 0.74900 0.87000 0.01670
Mg 0.00490 -0.00140 0.74900 0.13000 0.01670
As 0.36790 -0.23550 0.57910 1.00000 0.01670
O1 0.18950 -0.25500 0.69570 1.00000 0.01700
O2 0.53800 -0.17100 0.69000 1.00000 0.02500
O3 0.38700 0.51500 0.48800 1.00000 0.02200
O4 0.35500 -0.00800 0.46700 1.00000 0.02000
O5 0.13700 0.25500 0.68100 1.00000 0.02000
H 0.23000 0.21000 0.70000 1.00000 0.02000

loop_
_cod_related_entry_id
_cod_related_entry_database
_cod_related_entry_code
1 AMCSD 0018381
